data_7054752
loop_
_publ_author_name
'Adamczyk-Wo\'zniak, Agnieszka'
'Czerwi\'nska, Karolina'
'Madura, Izabela D.'
'Matuszewska, Alicja'
'Sporzy\'nski, Andrzej'
'\.Zubrowska-Zembrzuska, Anna'

_publ_section_title
;
 Piperazine derivatives of boronic acids -- potential bifunctional
 biologically active compounds
;
_journal_issue 6
_journal_name_full 'New J. Chem.'
_journal_page_first 4308
_journal_paper_doi 10.1039/C5NJ00084J
_journal_volume 39
_journal_year 2015
_chemical_formula_moiety 'C24 H27 B N2 O2, C3 H6 O'
_chemical_formula_sum 'C27 H33 B N2 O3'
_chemical_formula_weight 444.36
_chemical_name_systematic
;
2-((4-benzhydrylpiperazin-1-yl)methyl)phenylboronic acid
;
_space_group_crystal_system monoclinic
_space_group_IT_number 14
_space_group_name_Hall '-P 2ybc'
_space_group_name_H-M_alt 'P 1 21/c 1'
_symmetry_space_group_name_Hall '-P 2ybc'
_symmetry_space_group_name_H-M 'P 1 21/c 1'
_atom_sites_solution_hydrogens geom
_atom_sites_solution_primary direct
_atom_sites_solution_secondary difmap
_audit_creation_method
;
Olex2 1.2-beta
(compiled 2013.12.10 svn.r2850 for OlexSys, GUI svn.r4736)
;
_audit_update_record
;
2014-12-17 deposited with the CCDC.
2015-03-17 downloaded from the CCDC.
;
_cell_angle_alpha 90.00
_cell_angle_beta 93.8287(6)
_cell_angle_gamma 90.00
_cell_formula_units_Z 8
_cell_length_a 24.60371(16)
_cell_length_b 11.76829(7)
_cell_length_c 17.52165(11)
_cell_measurement_reflns_used 92982
_cell_measurement_temperature 100(2)
_cell_measurement_theta_max 67.0174
_cell_measurement_theta_min 3.2049
_cell_volume 5061.96(5)
_computing_cell_refinement
;
CrysAlisPro, Agilent Technologies,
Version 1.171.36.28 (release 01-02-2013 CrysAlis171 .NET)
(compiled Feb  1 2013,16:14:44)
;
_computing_data_collection
;
CrysAlisPro, Agilent Technologies,
Version 1.171.36.28 (release 01-02-2013 CrysAlis171 .NET)
(compiled Feb  1 2013,16:14:44)
;
_computing_data_reduction
;
CrysAlisPro, Agilent Technologies,
Version 1.171.36.28 (release 01-02-2013 CrysAlis171 .NET)
(compiled Feb  1 2013,16:14:44)
;
_computing_molecular_graphics
;
K. Brandenburg Diamond - Crystal and Molecular Structure Visualization,
 Version  3.2i; Crystal Impact GbR: Bonn, Germany.
Ortep-3 for Windows: L. J. Farrugia, J. Appl. Cryst (1997), 30, 565
;
_computing_publication_material
;
O. V. Dolomanov, L. J. Bourhis, R. J. Gildea, J. A. K. Howard and H. Puschmann,
OLEX2: a complete structure solution, refinement and analysis program.
J. Appl. Cryst. (2009). 42, 339-341.
L. Spek Single-crystal structure validation with the program PLATON J. Appl.
Crystallogr. 36 (2003) 7-13.
;
_computing_structure_refinement
;
SHELX, G.M. Sheldrick, Acta Cryst.
(2008). A64, 112-122
;
_computing_structure_solution
;
SHELX, G.M. Sheldrick, Acta Cryst.
(2008). A64, 112-122
;
_diffrn_ambient_temperature 100.0
_diffrn_detector_area_resol_mean 10.3347
_diffrn_measured_fraction_theta_full 1.000
_diffrn_measured_fraction_theta_max 1.000
_diffrn_measurement_details
;
  1 omega  -34.00   -7.00   1.0000    1.5000
omega____ theta____ kappa____ phi______ frames
    -      -40.9488  -77.0000   30.0000 27

  2 omega  -33.00   -7.00   1.0000    1.5000
omega____ theta____ kappa____ phi______ frames
    -      -40.9488  -77.0000  -90.0000 26

  3 omega   16.00  115.00   1.0000    1.5000
omega____ theta____ kappa____ phi______ frames
    -       40.9488   37.0000  -30.0000 99

  4 omega   25.00  117.00   1.0000    1.5000
omega____ theta____ kappa____ phi______ frames
    -       40.9488   37.0000   60.0000 92

  5 omega  -32.00   68.00   1.0000    1.5000
omega____ theta____ kappa____ phi______ frames
    -       40.9488  -49.0000   14.0000 100

  6 omega   15.00   95.00   1.0000    1.5000
omega____ theta____ kappa____ phi______ frames
    -       40.9488 -125.0000  -90.0000 80

  7 omega   13.00  115.00   1.0000    1.5000
omega____ theta____ kappa____ phi______ frames
    -       40.9488   49.0000  165.0000 102

  8 omega  -37.00  -10.00   1.0000    1.5000
omega____ theta____ kappa____ phi______ frames
    -      -46.0000  -84.0000  154.0000 27

  9 omega  -39.00  -12.00   1.0000    1.5000
omega____ theta____ kappa____ phi______ frames
    -      -46.0000  -81.0000 -132.0000 27

 10 omega  -39.00  -13.00   1.0000    1.5000
omega____ theta____ kappa____ phi______ frames
    -      -50.0000  -88.0000  179.0000 26

 11 omega  -44.00  -17.00   1.0000    1.5000
omega____ theta____ kappa____ phi______ frames
    -      -50.0000  -84.0000   57.0000 27

 12 omega  -44.00  -16.00   1.0000    1.5000
omega____ theta____ kappa____ phi______ frames
    -      -52.0000  -84.0000  -38.0000 28

 13 omega  -45.00  -18.00   1.0000    1.5000
omega____ theta____ kappa____ phi______ frames
    -      -54.0000  -84.0000   39.0000 27

 14 omega  -45.00  -19.00   1.0000    1.5000
omega____ theta____ kappa____ phi______ frames
    -      -54.0000  -84.0000 -115.0000 26

 15 omega  -45.00  -18.00   1.0000    1.5000
omega____ theta____ kappa____ phi______ frames
    -      -54.0000  -84.0000  113.0000 27

 16 omega  -47.00  -21.00   1.0000    1.5000
omega____ theta____ kappa____ phi______ frames
    -      -56.0000  -82.0000  -69.0000 26

 17 omega  -47.00  -22.00   1.0000    1.5000
omega____ theta____ kappa____ phi______ frames
    -      -56.0000  -82.0000  -27.0000 25

 18 omega  -46.00  -21.00   1.0000    1.5000
omega____ theta____ kappa____ phi______ frames
    -      -56.0000  -84.0000 -158.0000 25

 19 omega  -57.00  -30.00   1.0000    1.5000
omega____ theta____ kappa____ phi______ frames
    -      -64.0000  -79.0000 -126.0000 27

 20 omega  -56.00  -30.00   1.0000    1.5000
omega____ theta____ kappa____ phi______ frames
    -      -64.0000  -79.0000 -104.0000 26

 21 omega   32.00   58.00   1.0000    1.5000
omega____ theta____ kappa____ phi______ frames
    -       66.0000   79.0000   36.0000 26

 22 omega  -68.00  -34.00   1.0000    4.5000
omega____ theta____ kappa____ phi______ frames
    -      -68.0000  -77.0000   91.0000 34

 23 omega  -63.00  -37.00   1.0000    4.5000
omega____ theta____ kappa____ phi______ frames
    -      -70.0000  -79.0000  167.0000 26

 24 omega   36.00   63.00   1.0000    4.5000
omega____ theta____ kappa____ phi______ frames
    -       70.0000   77.0000   76.0000 27

 25 omega -128.00 -101.00   1.0000    4.5000
omega____ theta____ kappa____ phi______ frames
    -      -70.0000  -79.0000  -49.0000 27

 26 omega  -61.00  -36.00   1.0000    4.5000
omega____ theta____ kappa____ phi______ frames
    -      -70.0000  -79.0000  -49.0000 25

 27 omega -140.00 -113.00   1.0000    4.5000
omega____ theta____ kappa____ phi______ frames
    -      -70.0000  -79.0000  167.0000 27

 28 omega  -62.00  -36.00   1.0000    4.5000
omega____ theta____ kappa____ phi______ frames
    -      -70.0000  -79.0000   69.0000 26

 29 omega  -64.00  -38.00   1.0000    4.5000
omega____ theta____ kappa____ phi______ frames
    -      -72.0000  -77.0000 -167.0000 26

 30 omega  -66.00  -40.00   1.0000    4.5000
omega____ theta____ kappa____ phi______ frames
    -      -72.0000  -75.0000  -23.0000 26

 31 omega -126.00  -99.00   1.0000    4.5000
omega____ theta____ kappa____ phi______ frames
    -      -72.0000  -75.0000  -23.0000 27

 32 omega  -63.00  -38.00   1.0000    4.5000
omega____ theta____ kappa____ phi______ frames
    -      -72.0000  -77.0000   28.0000 25

 33 omega  -66.00  -40.00   1.0000    4.5000
omega____ theta____ kappa____ phi______ frames
    -      -74.0000  -77.0000  144.0000 26

 34 omega  -69.00  -43.00   1.0000    4.5000
omega____ theta____ kappa____ phi______ frames
    -      -76.0000  -75.0000 -179.0000 26

 35 omega   42.00   68.00   1.0000    4.5000
omega____ theta____ kappa____ phi______ frames
    -       76.0000   79.0000   41.0000 26

 36 omega  -68.00  -42.00   1.0000    4.5000
omega____ theta____ kappa____ phi______ frames
    -      -76.0000  -79.0000  132.0000 26

 37 omega  -71.00  -45.00   1.0000    4.5000
omega____ theta____ kappa____ phi______ frames
    -      -78.0000  -75.0000 -144.0000 26

 38 omega  -72.00  -46.00   1.0000    4.5000
omega____ theta____ kappa____ phi______ frames
    -      -80.0000  -79.0000 -121.0000 26

 39 omega  -73.00  -47.00   1.0000    4.5000
omega____ theta____ kappa____ phi______ frames
    -      -80.0000  -73.0000  -84.0000 26

 40 omega  -90.00  -48.00   1.0000    4.5000
omega____ theta____ kappa____ phi______ frames
    -      -82.0000  -77.0000   87.0000 42

 41 omega  -74.00  -48.00   1.0000    4.5000
omega____ theta____ kappa____ phi______ frames
    -      -82.0000  -77.0000  -52.0000 26

 42 omega  -74.00  -48.00   1.0000    4.5000
omega____ theta____ kappa____ phi______ frames
    -      -82.0000  -77.0000  -90.0000 26

 43 omega  -74.00  -48.00   1.0000    4.5000
omega____ theta____ kappa____ phi______ frames
    -      -82.0000  -77.0000  -23.0000 26

 44 omega  -75.00  -49.00   1.0000    4.5000
omega____ theta____ kappa____ phi______ frames
    -      -82.0000  -73.0000  170.0000 26

 45 omega  -77.00  -51.00   1.0000    4.5000
omega____ theta____ kappa____ phi______ frames
    -      -84.0000  -77.0000  123.0000 26

 46 omega  -78.00  -52.00   1.0000    4.5000
omega____ theta____ kappa____ phi______ frames
    -      -86.0000  -79.0000   67.0000 26

 47 omega  -79.00  -53.00   1.0000    4.5000
omega____ theta____ kappa____ phi______ frames
    -      -86.0000  -73.0000 -103.0000 26

 48 omega  -80.00  -54.00   1.0000    4.5000
omega____ theta____ kappa____ phi______ frames
    -      -88.0000  -79.0000   13.0000 26

 49 omega  -82.00  -56.00   1.0000    4.5000
omega____ theta____ kappa____ phi______ frames
    -      -90.0000  -77.0000 -120.0000 26

 50 omega -119.00  -87.00   1.0000    4.5000
omega____ theta____ kappa____ phi______ frames
    -      -90.0000  125.0000  -60.0000 32

 51 omega  -83.00  -58.00   1.0000    4.5000
omega____ theta____ kappa____ phi______ frames
    -      -90.0000  -71.0000  148.0000 25

 52 omega  -82.00  -57.00   1.0000    4.5000
omega____ theta____ kappa____ phi______ frames
    -      -90.0000  -73.0000 -151.0000 25

 53 omega  -83.00  -57.00   1.0000    4.5000
omega____ theta____ kappa____ phi______ frames
    -      -90.0000  -75.0000   37.0000 26

 54 omega  -84.00  -56.00   1.0000    4.5000
omega____ theta____ kappa____ phi______ frames
    -      -90.0000  -77.0000   84.0000 28

 55 omega  -84.00  -58.00   1.0000    4.5000
omega____ theta____ kappa____ phi______ frames
    -      -90.0000  -75.0000   51.0000 26

 56 omega  -86.00  -59.00   1.0000    4.5000
omega____ theta____ kappa____ phi______ frames
    -      -90.0000  -69.0000  -65.0000 27

 57 omega -119.00  -93.00   1.0000    4.5000
omega____ theta____ kappa____ phi______ frames
    -      -90.0000  125.0000   60.0000 26

 58 omega  -81.00  -56.00   1.0000    4.5000
omega____ theta____ kappa____ phi______ frames
    -      -90.0000  -77.0000  120.0000 25

 59 omega  -82.00  -56.00   1.0000    4.5000
omega____ theta____ kappa____ phi______ frames
    -      -90.0000  -77.0000 -180.0000 26

 60 omega   33.00   75.00   1.0000    4.5000
omega____ theta____ kappa____ phi______ frames
    -       93.5000  -18.0000   93.0000 42

 61 omega   11.00   62.00   1.0000    4.5000
omega____ theta____ kappa____ phi______ frames
    -       93.5000  -15.0000 -150.0000 51

 62 omega   86.00  124.00   1.0000    4.5000
omega____ theta____ kappa____ phi______ frames
    -       93.5000  -67.0000   27.0000 38

 63 omega   70.00  103.00   1.0000    4.5000
omega____ theta____ kappa____ phi______ frames
    -       93.5000   45.0000  150.0000 33

 64 omega   19.00   78.00   1.0000    4.5000
omega____ theta____ kappa____ phi______ frames
    -       93.5000  -67.0000   27.0000 59

 65 omega   71.00  114.00   1.0000    4.5000
omega____ theta____ kappa____ phi______ frames
    -       93.5000  -90.0000  -64.0000 43

 66 omega   33.00   68.00   1.0000    4.5000
omega____ theta____ kappa____ phi______ frames
    -       93.5000  -90.0000  -64.0000 35

 67 omega   69.00   95.00   1.0000    4.5000
omega____ theta____ kappa____ phi______ frames
    -       93.5000   45.0000   60.0000 26

 68 omega   46.00   78.00   1.0000    4.5000
omega____ theta____ kappa____ phi______ frames
    -       93.5000  -21.0000  -73.0000 32

 69 omega   13.00   42.00   1.0000    4.5000
omega____ theta____ kappa____ phi______ frames
    -       93.5000  -21.0000  -73.0000 29

 70 omega  111.00  158.00   1.0000    4.5000
omega____ theta____ kappa____ phi______ frames
    -       93.5000   45.0000 -150.0000 47

 71 omega   77.00  102.00   1.0000    4.5000
omega____ theta____ kappa____ phi______ frames
    -       93.5000   45.0000 -150.0000 25

 72 omega  143.00  169.00   1.0000    4.5000
omega____ theta____ kappa____ phi______ frames
    -       93.5000   22.0000   86.0000 26

 73 omega   55.00  125.00   1.0000    4.5000
omega____ theta____ kappa____ phi______ frames
    -       93.5000   22.0000   86.0000 70

 74 omega  127.00  153.00   1.0000    4.5000
omega____ theta____ kappa____ phi______ frames
    -       93.5000   45.0000  -30.0000 26

 75 omega   58.00  138.00   1.0000    4.5000
omega____ theta____ kappa____ phi______ frames
    -       93.5000   23.0000   24.0000 80

 76 omega   57.00  143.00   1.0000    4.5000
omega____ theta____ kappa____ phi______ frames
    -       93.5000   24.0000  -40.0000 86

 77 omega   73.00  115.00   1.0000    4.5000
omega____ theta____ kappa____ phi______ frames
    -       93.5000  125.0000   90.0000 42

 78 omega  100.00  126.00   1.0000    4.5000
omega____ theta____ kappa____ phi______ frames
    -       93.5000   77.0000 -120.0000 26

 79 omega   89.00  133.00   1.0000    4.5000
omega____ theta____ kappa____ phi______ frames
    -       93.5000  -92.0000  178.0000 44

 80 omega   34.00   61.00   1.0000    4.5000
omega____ theta____ kappa____ phi______ frames
    -       93.5000  -92.0000  178.0000 27

 81 omega   30.00   56.00   1.0000    4.5000
omega____ theta____ kappa____ phi______ frames
    -       93.5000  -45.0000 -180.0000 26

 82 omega   97.00  123.00   1.0000    4.5000
omega____ theta____ kappa____ phi______ frames
    -       93.5000  -92.0000   23.0000 26

 83 omega   37.00   79.00   1.0000    4.5000
omega____ theta____ kappa____ phi______ frames
    -       93.5000  -92.0000   23.0000 42

 84 omega  141.00  166.00   1.0000    4.5000
omega____ theta____ kappa____ phi______ frames
    -       93.5000   77.0000  -30.0000 25

 85 omega   61.00  109.00   1.0000    4.5000
omega____ theta____ kappa____ phi______ frames
    -       93.5000   77.0000  -30.0000 48

 86 omega   98.00  130.00   1.0000    4.5000
omega____ theta____ kappa____ phi______ frames
    -       93.5000  -92.0000  -32.0000 32

 87 omega   15.00   75.00   1.0000    4.5000
omega____ theta____ kappa____ phi______ frames
    -       93.5000  -92.0000  -32.0000 60

 88 omega  110.00  171.00   1.0000    4.5000
omega____ theta____ kappa____ phi______ frames
    -       93.5000   77.0000 -180.0000 61

 89 omega   60.00   86.00   1.0000    4.5000
omega____ theta____ kappa____ phi______ frames
    -       93.5000   77.0000 -180.0000 26

 90 omega   29.00  114.00   1.0000    4.5000
omega____ theta____ kappa____ phi______ frames
    -       93.5000  -92.0000  113.0000 85

 91 omega  126.00  159.00   1.0000    4.5000
omega____ theta____ kappa____ phi______ frames
    -       93.5000   77.0000   30.0000 33

 92 omega   60.00  105.00   1.0000    4.5000
omega____ theta____ kappa____ phi______ frames
    -       93.5000   77.0000   30.0000 45

 93 omega   60.00   91.00   1.0000    4.5000
omega____ theta____ kappa____ phi______ frames
    -       93.5000   77.0000    0.0000 31

 94 omega  124.00  171.00   1.0000    4.5000
omega____ theta____ kappa____ phi______ frames
    -       93.5000   77.0000    0.0000 47

 95 omega  139.00  170.00   1.0000    4.5000
omega____ theta____ kappa____ phi______ frames
    -       93.5000   77.0000  150.0000 31

 96 omega   60.00  106.00   1.0000    4.5000
omega____ theta____ kappa____ phi______ frames
    -       93.5000   77.0000  150.0000 46

 97 omega  112.00  170.00   1.0000    4.5000
omega____ theta____ kappa____ phi______ frames
    -       93.5000   77.0000  -60.0000 58

 98 omega   60.00   85.00   1.0000    4.5000
omega____ theta____ kappa____ phi______ frames
    -       93.5000   77.0000  -60.0000 25

 99 omega  146.00  171.00   1.0000    4.5000
omega____ theta____ kappa____ phi______ frames
    -       93.5000   77.0000   60.0000 25

100 omega   60.00  109.00   1.0000    4.5000
omega____ theta____ kappa____ phi______ frames
    -       93.5000   77.0000   60.0000 49

101 omega   68.00  132.00   1.0000    4.5000
omega____ theta____ kappa____ phi______ frames
    -       93.5000   45.0000 -120.0000 64

102 omega   61.00   86.00   1.0000    4.5000
omega____ theta____ kappa____ phi______ frames
    -       93.5000   77.0000 -120.0000 25

103 omega  116.00  171.00   1.0000    4.5000
omega____ theta____ kappa____ phi______ frames
    -       93.5000   77.0000 -150.0000 55

104 omega   60.00   89.00   1.0000    4.5000
omega____ theta____ kappa____ phi______ frames
    -       93.5000   77.0000 -150.0000 29

105 omega  120.00  145.00   1.0000    4.5000
omega____ theta____ kappa____ phi______ frames
    -       93.5000  125.0000   90.0000 25

106 omega   70.00   96.00   1.0000    4.5000
omega____ theta____ kappa____ phi______ frames
    -       93.5000   45.0000  -30.0000 26

107 omega  129.00  154.00   1.0000    4.5000
omega____ theta____ kappa____ phi______ frames
    -       93.5000   77.0000   90.0000 25

108 omega   74.00   99.00   1.0000    4.5000
omega____ theta____ kappa____ phi______ frames
    -       93.5000  125.0000   60.0000 25

109 omega  117.00  145.00   1.0000    4.5000
omega____ theta____ kappa____ phi______ frames
    -       93.5000  125.0000   60.0000 28

110 omega   60.00  105.00   1.0000    4.5000
omega____ theta____ kappa____ phi______ frames
    -       93.5000   77.0000   90.0000 45

111 omega  142.00  171.00   1.0000    4.5000
omega____ theta____ kappa____ phi______ frames
    -       93.5000   77.0000  120.0000 29

112 omega   60.00   94.00   1.0000    4.5000
omega____ theta____ kappa____ phi______ frames
    -       93.5000   77.0000  120.0000 34

113 omega   70.00  103.00   1.0000    4.5000
omega____ theta____ kappa____ phi______ frames
    -       93.5000   45.0000   30.0000 33

114 omega  120.00  156.00   1.0000    4.5000
omega____ theta____ kappa____ phi______ frames
    -       93.5000   45.0000   30.0000 36

115 omega  146.00  172.00   1.0000    4.5000
omega____ theta____ kappa____ phi______ frames
    -       93.5000   77.0000  -90.0000 26

116 omega   80.00  116.00   1.0000    4.5000
omega____ theta____ kappa____ phi______ frames
    -       93.5000   49.0000  -18.0000 36

117 omega  137.00  162.00   1.0000    4.5000
omega____ theta____ kappa____ phi______ frames
    -       93.5000   49.0000  -18.0000 25

118 omega  105.00  131.00   1.0000    4.5000
omega____ theta____ kappa____ phi______ frames
    -       93.5000   77.0000  -90.0000 26

119 omega   60.00   93.00   1.0000    4.5000
omega____ theta____ kappa____ phi______ frames
    -       93.5000   77.0000  -90.0000 33

120 omega   76.00  167.00   1.0000    4.5000
omega____ theta____ kappa____ phi______ frames
    -       93.5000  125.0000   30.0000 91

121 omega   84.00  151.00   1.0000    4.5000
omega____ theta____ kappa____ phi______ frames
    -       93.5000  -15.0000  -30.0000 67

122 omega  116.00  142.00   1.0000    4.5000
omega____ theta____ kappa____ phi______ frames
    -       93.5000   45.0000  150.0000 26

123 omega   34.00   65.00   1.0000    4.5000
omega____ theta____ kappa____ phi______ frames
    -       93.5000  -15.0000  -30.0000 31

124 omega  113.00  153.00   1.0000    4.5000
omega____ theta____ kappa____ phi______ frames
    -       93.5000  -15.0000 -150.0000 40

125 omega   43.00   68.00   1.0000    4.5000
omega____ theta____ kappa____ phi______ frames
    -       93.5000   15.0000  150.0000 25

126 omega   99.00  144.00   1.0000    4.5000
omega____ theta____ kappa____ phi______ frames
    -       93.5000   15.0000  150.0000 45

127 omega   44.00   88.00   1.0000    4.5000
omega____ theta____ kappa____ phi______ frames
    -       93.5000  -53.0000  150.0000 44

128 omega   44.00   75.00   1.0000    4.5000
omega____ theta____ kappa____ phi______ frames
    -       93.5000  -77.0000  -30.0000 31

129 omega  125.00  156.00   1.0000    4.5000
omega____ theta____ kappa____ phi______ frames
    -       93.5000   15.0000  -90.0000 31

130 omega   56.00   89.00   1.0000    4.5000
omega____ theta____ kappa____ phi______ frames
    -       93.5000  -56.0000   22.0000 33

131 omega   32.00   72.00   1.0000    4.5000
omega____ theta____ kappa____ phi______ frames
    -       93.5000   15.0000  -90.0000 40

132 omega   23.00   49.00   1.0000    4.5000
omega____ theta____ kappa____ phi______ frames
    -       93.5000  -56.0000   22.0000 26

133 omega   21.00   56.00   1.0000    4.5000
omega____ theta____ kappa____ phi______ frames
    -       93.5000  -77.0000  120.0000 35

134 omega   70.00  125.00   1.0000    4.5000
omega____ theta____ kappa____ phi______ frames
    -       93.5000  -77.0000  120.0000 55

135 omega   95.00  122.00   1.0000    4.5000
omega____ theta____ kappa____ phi______ frames
    -       93.5000  -77.0000  150.0000 27

136 omega   19.00   70.00   1.0000    4.5000
omega____ theta____ kappa____ phi______ frames
    -       93.5000  -77.0000  150.0000 51

137 omega   81.00  106.00   1.0000    4.5000
omega____ theta____ kappa____ phi______ frames
    -       93.5000  -18.0000   93.0000 25
;
_diffrn_measurement_device_type 'Xcalibur, Atlas, Gemini ultra'
_diffrn_measurement_method '\w scans'
_diffrn_orient_matrix_UB_11 0.0333804141
_diffrn_orient_matrix_UB_12 0.1209151251
_diffrn_orient_matrix_UB_13 -0.0014549776
_diffrn_orient_matrix_UB_21 0.0606377145
_diffrn_orient_matrix_UB_22 -0.0412517022
_diffrn_orient_matrix_UB_23 -0.0379427456
_diffrn_orient_matrix_UB_31 -0.0545498747
_diffrn_orient_matrix_UB_32 0.0280909204
_diffrn_orient_matrix_UB_33 -0.0499437003
_diffrn_radiation_monochromator mirror
_diffrn_radiation_type 'Cu K\a'
_diffrn_radiation_wavelength 1.5418
_diffrn_reflns_av_R_equivalents 0.0407
_diffrn_reflns_av_unetI/netI 0.0109
_diffrn_reflns_limit_h_max 29
_diffrn_reflns_limit_h_min -29
_diffrn_reflns_limit_k_max 13
_diffrn_reflns_limit_k_min -13
_diffrn_reflns_limit_l_max 20
_diffrn_reflns_limit_l_min -20
_diffrn_reflns_number 161927
_diffrn_reflns_theta_full 66.50
_diffrn_reflns_theta_max 66.50
_diffrn_reflns_theta_min 3.60
_diffrn_source 'Enhance Ultra (Cu) X-ray Source'
_exptl_absorpt_coefficient_mu 0.592
_exptl_absorpt_correction_T_max 1.00000
_exptl_absorpt_correction_T_min 0.80128
_exptl_absorpt_correction_type multi-scan
_exptl_absorpt_process_details
;
CrysAlisPro, Agilent Technologies,
Version 1.171.36.28 (release 01-02-2013 CrysAlis171 .NET)
(compiled Feb  1 2013,16:14:44)
Empirical absorption correction using spherical harmonics,
 implemented in SCALE3 ABSPACK scaling algorithm.
;
_exptl_crystal_colour colourless
_exptl_crystal_density_diffrn 1.166
_exptl_crystal_density_method 'not measured'
_exptl_crystal_description block
_exptl_crystal_F_000 1904
_exptl_crystal_recrystallization_method 'Re-crystallisation from solvent: water, methanol'
_exptl_crystal_size_max 0.5
_exptl_crystal_size_mid 0.45
_exptl_crystal_size_min 0.4
_refine_diff_density_max 0.429
_refine_diff_density_min -0.298
_refine_diff_density_rms 0.030
_refine_ls_extinction_coef 0.00023(3)
_refine_ls_extinction_expression Fc^*^=kFc[1+0.001xFc^2^\l^3^/sin(2\q)]^-1/4^
_refine_ls_extinction_method SHELXL
_refine_ls_goodness_of_fit_ref 1.027
_refine_ls_hydrogen_treatment constr
_refine_ls_matrix_type full
_refine_ls_number_parameters 623
_refine_ls_number_reflns 8915
_refine_ls_number_restraints 73
_refine_ls_restrained_S_all 1.029
_refine_ls_R_factor_all 0.0386
_refine_ls_R_factor_gt 0.0358
_refine_ls_shift/su_max 0.001
_refine_ls_shift/su_mean 0.000
_refine_ls_structure_factor_coef Fsqd
_refine_ls_weighting_details 'calc w=1/[\s^2^(Fo^2^)+(0.0397P)^2^+1.8387P] where P=(Fo^2^+2Fc^2^)/3'
_refine_ls_weighting_scheme calc
_refine_ls_wR_factor_gt 0.0888
_refine_ls_wR_factor_ref 0.0911
_reflns_number_gt 8238
_reflns_number_total 8915
_reflns_threshold_expression >2sigma(I)
_cod_data_source_file c5nj00084j2.cif
_cod_data_source_block (6)
_cod_depositor_comments 'Adding full bibliography for 7054747--7054752.cif.'
_cod_original_cell_volume 5061.96(6)
_cod_database_code 7054752

loop_
_space_group_symop_id
_space_group_symop_operation_xyz
1 'x, y, z'
2 '-x, y+1/2, -z+1/2'
3 '-x, -y, -z'
4 'x, -y-1/2, z-1/2'

loop_
_atom_site_label
_atom_site_type_symbol
_atom_site_fract_x
_atom_site_fract_y
_atom_site_fract_z
_atom_site_U_iso_or_equiv
_atom_site_adp_type
_atom_site_occupancy
_atom_site_symmetry_multiplicity
_atom_site_calc_flag
_atom_site_refinement_flags
_atom_site_disorder_assembly
_atom_site_disorder_group
O1 O 0.20326(3) 0.59866(7) 0.55803(5) 0.0323(2) Uani 1 1 d . . .
H1 H 0.1753 0.6109 0.5819 0.048 Uiso 1 1 calc R . .
O2 O 0.28969(3) 0.67796(8) 0.54352(6) 0.0398(2) Uani 1 1 d . . .
H2 H 0.2920 0.6180 0.5179 0.060 Uiso 1 1 calc R . .
O3 O 0.30022(3) 0.49004(7) 0.45312(5) 0.03098(19) Uani 1 1 d . . .
H3 H 0.3281 0.4752 0.4299 0.046 Uiso 1 1 calc R . .
O4 O 0.21350(3) 0.41246(8) 0.47056(6) 0.0400(2) Uani 1 1 d . . .
H4 H 0.2119 0.4726 0.4961 0.060 Uiso 1 1 calc R . .
O5 O 0.38666(5) 0.88944(12) 0.35924(8) 0.0741(4) Uani 1 1 d . . .
O6 O 0.89173(4) 0.89535(11) 0.39778(7) 0.0666(4) Uani 1 1 d . . .
N1 N 0.11698(4) 0.65328(8) 0.62636(5) 0.0227(2) Uani 1 1 d . . .
N2 N 0.05327(4) 0.46716(8) 0.68074(5) 0.0240(2) Uani 1 1 d . . .
N3 N 0.38914(4) 0.41659(8) 0.39340(5) 0.0232(2) Uani 1 1 d . . .
N4 N 0.46186(4) 0.57273(8) 0.32453(5) 0.0238(2) Uani 1 1 d . A .
C1 C 0.22944(5) 0.78662(10) 0.62810(7) 0.0282(3) Uani 1 1 d . . .
C2 C 0.17781(5) 0.82345(10) 0.64931(6) 0.0251(2) Uani 1 1 d . . .
C3 C 0.17424(5) 0.91259(10) 0.70087(7) 0.0305(3) Uani 1 1 d . . .
H3A H 0.1395 0.9351 0.7160 0.037 Uiso 1 1 calc R . .
C4 C 0.22014(6) 0.96926(11) 0.73062(8) 0.0392(3) Uani 1 1 d . . .
H4A H 0.2170 1.0298 0.7659 0.047 Uiso 1 1 calc R . .
C5 C 0.27062(6) 0.93677(12) 0.70844(9) 0.0436(3) Uani 1 1 d . . .
H5 H 0.3024 0.9764 0.7274 0.052 Uiso 1 1 calc R . .
C6 C 0.27502(5) 0.84658(11) 0.65869(8) 0.0370(3) Uani 1 1 d . . .
H6 H 0.3102 0.8245 0.6448 0.044 Uiso 1 1 calc R . .
C7 C 0.12463(4) 0.77614(10) 0.61400(7) 0.0259(2) Uani 1 1 d . . .
H7A H 0.0941 0.8176 0.6355 0.031 Uiso 1 1 calc R . .
H7B H 0.1228 0.7910 0.5583 0.031 Uiso 1 1 calc R . .
C8 C 0.06590(4) 0.61472(10) 0.58562(6) 0.0263(2) Uani 1 1 d . . .
H8A H 0.0676 0.6290 0.5302 0.032 Uiso 1 1 calc R . .
H8B H 0.0350 0.6587 0.6037 0.032 Uiso 1 1 calc R . .
C9 C 0.05657(5) 0.48930(10) 0.59885(6) 0.0259(2) Uani 1 1 d . . .
H9A H 0.0223 0.4651 0.5707 0.031 Uiso 1 1 calc R . .
H9B H 0.0869 0.4449 0.5793 0.031 Uiso 1 1 calc R . .
C10 C 0.10528(5) 0.50171(10) 0.71942(6) 0.0262(2) Uani 1 1 d . . .
H10A H 0.1353 0.4579 0.6986 0.031 Uiso 1 1 calc R . .
H10B H 0.1050 0.4848 0.7747 0.031 Uiso 1 1 calc R . .
C11 C 0.11489(5) 0.62731(10) 0.70823(6) 0.0256(2) Uani 1 1 d . . .
H11A H 0.0852 0.6713 0.7296 0.031 Uiso 1 1 calc R . .
H11B H 0.1496 0.6498 0.7358 0.031 Uiso 1 1 calc R . .
C12 C 0.04036(5) 0.34682(10) 0.69504(6) 0.0254(2) Uani 1 1 d . . .
H12 H 0.0680 0.2985 0.6711 0.030 Uiso 1 1 calc R . .
C13 C -0.01577(5) 0.31564(10) 0.65921(6) 0.0251(2) Uani 1 1 d . . .
C14 C -0.02454(5) 0.20685(10) 0.62981(6) 0.0285(3) Uani 1 1 d . . .
H14 H 0.0050 0.1548 0.6295 0.034 Uiso 1 1 calc R . .
C15 C -0.07606(5) 0.17368(11) 0.60082(7) 0.0328(3) Uani 1 1 d . . .
H15 H -0.0817 0.0989 0.5816 0.039 Uiso 1 1 calc R . .
C16 C -0.11908(5) 0.24926(12) 0.59993(7) 0.0340(3) Uani 1 1 d . . .
H16 H -0.1543 0.2264 0.5804 0.041 Uiso 1 1 calc R . .
C17 C -0.11057(5) 0.35871(12) 0.62761(7) 0.0329(3) Uani 1 1 d . . .
H17 H -0.1399 0.4113 0.6262 0.040 Uiso 1 1 calc R . .
C18 C -0.05930(5) 0.39163(11) 0.65742(7) 0.0293(3) Uani 1 1 d . . .
H18 H -0.0538 0.4665 0.6767 0.035 Uiso 1 1 calc R . .
C19 C 0.04358(5) 0.32269(10) 0.78076(7) 0.0283(3) Uani 1 1 d . . .
C20 C 0.07504(5) 0.23323(11) 0.81082(7) 0.0346(3) Uani 1 1 d . . .
H20 H 0.0933 0.1849 0.7775 0.042 Uiso 1 1 calc R . .
C21 C 0.07999(5) 0.21377(13) 0.88943(8) 0.0440(4) Uani 1 1 d . . .
H21 H 0.1016 0.1523 0.9094 0.053 Uiso 1 1 calc R . .
C22 C 0.05370(6) 0.28338(14) 0.93831(8) 0.0459(4) Uani 1 1 d . . .
H22 H 0.0575 0.2707 0.9919 0.055 Uiso 1 1 calc R . .
C23 C 0.02169(6) 0.37206(13) 0.90892(7) 0.0425(3) Uani 1 1 d . . .
H23 H 0.0033 0.4199 0.9425 0.051 Uiso 1 1 calc R . .
C24 C 0.01632(5) 0.39130(11) 0.83060(7) 0.0334(3) Uani 1 1 d . . .
H24 H -0.0061 0.4516 0.8108 0.040 Uiso 1 1 calc R . .
C25 C 0.29829(10) 0.80688(16) 0.35399(12) 0.0761(6) Uani 1 1 d . . .
H25A H 0.3065 0.7846 0.3021 0.114 Uiso 1 1 calc R . .
H25B H 0.2643 0.8505 0.3519 0.114 Uiso 1 1 calc R . .
H25C H 0.2943 0.7387 0.3852 0.114 Uiso 1 1 calc R . .
C26 C 0.34359(7) 0.87816(13) 0.38865(9) 0.0496(4) Uani 1 1 d . . .
C27 C 0.33428(7) 0.93409(14) 0.46254(9) 0.0505(4) Uani 1 1 d . . .
H27A H 0.3667 0.9777 0.4799 0.076 Uiso 1 1 calc R . .
H27B H 0.3270 0.8762 0.5007 0.076 Uiso 1 1 calc R . .
H27C H 0.3029 0.9853 0.4558 0.076 Uiso 1 1 calc R . .
C31 C 0.27442(5) 0.29529(10) 0.39259(6) 0.0283(3) Uani 1 1 d . . .
C32 C 0.32635(5) 0.25085(10) 0.38007(6) 0.0267(2) Uani 1 1 d . . .
C33 C 0.33106(5) 0.15810(11) 0.33180(7) 0.0338(3) Uani 1 1 d . . .
H33 H 0.3662 0.1295 0.3232 0.041 Uiso 1 1 calc R . .
C34 C 0.28574(6) 0.10666(12) 0.29614(7) 0.0401(3) Uani 1 1 d . . .
H34 H 0.2898 0.0440 0.2628 0.048 Uiso 1 1 calc R . .
C35 C 0.23448(6) 0.14699(13) 0.30938(8) 0.0416(3) Uani 1 1 d . . .
H35 H 0.2030 0.1112 0.2860 0.050 Uiso 1 1 calc R . .
C36 C 0.22920(5) 0.23993(12) 0.35685(7) 0.0357(3) Uani 1 1 d . . .
H36 H 0.1937 0.2670 0.3654 0.043 Uiso 1 1 calc R . .
C37 C 0.37791(5) 0.29975(10) 0.41893(6) 0.0273(2) Uani 1 1 d . . .
H37A H 0.3747 0.3000 0.4749 0.033 Uiso 1 1 calc R . .
H37B H 0.4090 0.2503 0.4081 0.033 Uiso 1 1 calc R . .
C38 C 0.43873(4) 0.46042(10) 0.43517(6) 0.0268(2) Uani 1 1 d . . .
H38A H 0.4694 0.4076 0.4285 0.032 Uiso 1 1 calc R . .
H38B H 0.4328 0.4646 0.4904 0.032 Uiso 1 1 calc R . .
C39 C 0.45314(4) 0.57705(10) 0.40644(6) 0.0263(2) Uani 1 1 d . . .
H39A H 0.4233 0.6309 0.4154 0.032 Uiso 1 1 calc R . .
H39B H 0.4866 0.6047 0.4350 0.032 Uiso 1 1 calc R . .
C40 C 0.41061(4) 0.53620(10) 0.28493(6) 0.0247(2) Uani 1 1 d . . .
H40A H 0.4141 0.5366 0.2290 0.030 Uiso 1 1 calc R . .
H40B H 0.3811 0.5894 0.2964 0.030 Uiso 1 1 calc R . .
C41 C 0.39679(4) 0.41805(10) 0.31086(6) 0.0242(2) Uani 1 1 d . . .
H41A H 0.3630 0.3918 0.2824 0.029 Uiso 1 1 calc R . .
H41B H 0.4265 0.3652 0.2996 0.029 Uiso 1 1 calc R . .
C42 C 0.48108(5) 0.68353(10) 0.29784(7) 0.0285(3) Uani 1 1 d D . .
H42 H 0.4546 0.7416 0.3142 0.034 Uiso 0.492(2) 1 calc PR A 1
H42A H 0.4582 0.7458 0.3175 0.034 Uiso 0.508(2) 1 calc PR A 2
C43 C 0.5409(3) 0.6968(5) 0.3310(11) 0.0328(7) Uani 0.508(2) 1 d PD A 2
C44 C 0.56249(13) 0.8025(3) 0.3528(3) 0.0360(8) Uani 0.508(2) 1 d PD A 2
H44 H 0.5389 0.8665 0.3504 0.043 Uiso 0.508(2) 1 calc PR A 2
C45 C 0.61680(13) 0.8186(3) 0.3778(2) 0.0470(9) Uani 0.508(2) 1 d PD A 2
H45 H 0.6298 0.8927 0.3905 0.056 Uiso 0.508(2) 1 calc PR A 2
C46 C 0.65196(14) 0.7261(3) 0.3843(2) 0.0525(11) Uani 0.508(2) 1 d PD A 2
H46 H 0.6893 0.7365 0.4003 0.063 Uiso 0.508(2) 1 calc PR A 2
C47 C 0.63169(16) 0.6180(3) 0.3669(2) 0.0433(8) Uani 0.508(2) 1 d PD A 2
H47 H 0.6547 0.5533 0.3725 0.052 Uiso 0.508(2) 1 calc PR A 2
C49 C 0.47815(5) 0.68638(10) 0.21064(7) 0.0280(3) Uani 1 1 d . A .
C50 C 0.50848(5) 0.61157(11) 0.16897(7) 0.0303(3) Uani 1 1 d . . .
H50 H 0.5338 0.5617 0.1950 0.036 Uiso 1 1 calc R A .
C51 C 0.50200(5) 0.60930(12) 0.08954(7) 0.0355(3) Uani 1 1 d . A .
H51 H 0.5228 0.5577 0.0616 0.043 Uiso 1 1 calc R . .
C52 C 0.46538(6) 0.68186(12) 0.05099(7) 0.0403(3) Uani 1 1 d . . .
H52 H 0.4609 0.6800 -0.0033 0.048 Uiso 1 1 calc R A .
C53 C 0.43536(6) 0.75694(12) 0.09183(8) 0.0423(3) Uani 1 1 d . A .
H53 H 0.4102 0.8070 0.0656 0.051 Uiso 1 1 calc R . .
C54 C 0.44184(5) 0.75948(11) 0.17119(8) 0.0350(3) Uani 1 1 d . . .
H54 H 0.4212 0.8118 0.1988 0.042 Uiso 1 1 calc R A .
C55 C 0.81226(8) 0.78453(15) 0.38172(11) 0.0643(5) Uani 1 1 d . . .
H55A H 0.8302 0.7534 0.3380 0.096 Uiso 1 1 calc R . .
H55B H 0.7766 0.8155 0.3641 0.096 Uiso 1 1 calc R . .
H55C H 0.8074 0.7241 0.4192 0.096 Uiso 1 1 calc R . .
C56 C 0.84627(6) 0.87590(14) 0.41767(9) 0.0481(4) Uani 1 1 d . . .
C57 C 0.82188(7) 0.94264(15) 0.47930(9) 0.0560(4) Uani 1 1 d . . .
H57A H 0.8493 0.9945 0.5028 0.084 Uiso 1 1 calc R . .
H57B H 0.8095 0.8906 0.5182 0.084 Uiso 1 1 calc R . .
H57C H 0.7908 0.9866 0.4573 0.084 Uiso 1 1 calc R . .
C63 C 0.5359(3) 0.7175(5) 0.3331(11) 0.0328(7) Uani 0.492(2) 1 d PD A 1
C64 C 0.54205(13) 0.8304(3) 0.3558(3) 0.0360(8) Uani 0.492(2) 1 d PD A 1
H64 H 0.5121 0.8814 0.3515 0.043 Uiso 0.492(2) 1 calc PR A 1
C65 C 0.59308(12) 0.8666(3) 0.3850(2) 0.0470(9) Uani 0.492(2) 1 d PD A 1
H65 H 0.5984 0.9426 0.4022 0.056 Uiso 0.492(2) 1 calc PR A 1
C66 C 0.63625(14) 0.7900(3) 0.3887(2) 0.0525(11) Uani 0.492(2) 1 d PD A 1
H66 H 0.6713 0.8149 0.4076 0.063 Uiso 0.492(2) 1 calc PR A 1
C67 C 0.62910(18) 0.6778(3) 0.3654(2) 0.0433(8) Uani 0.492(2) 1 d PD A 1
H67 H 0.6592 0.6271 0.3688 0.052 Uiso 0.492(2) 1 calc PR A 1
C68 C 0.5771(2) 0.6062(5) 0.3413(8) 0.0416(13) Uani 0.508(2) 1 d PD A 2
H68 H 0.5638 0.5319 0.3302 0.050 Uiso 0.508(2) 1 calc PR A 2
C74 C 0.5782(2) 0.6389(6) 0.3370(8) 0.0416(13) Uani 0.492(2) 1 d PD A 1
H74 H 0.5727 0.5624 0.3212 0.050 Uiso 0.492(2) 1 calc PR A 1
B1 B 0.24014(5) 0.68249(12) 0.57370(8) 0.0298(3) Uani 1 1 d . . .
B2 B 0.26329(5) 0.40451(12) 0.44162(8) 0.0298(3) Uani 1 1 d . . .

loop_
_atom_site_aniso_label
_atom_site_aniso_U_11
_atom_site_aniso_U_22
_atom_site_aniso_U_33
_atom_site_aniso_U_23
_atom_site_aniso_U_13
_atom_site_aniso_U_12
O1 0.0246(4) 0.0346(5) 0.0388(5) -0.0050(4) 0.0118(3) -0.0014(3)
O2 0.0262(4) 0.0375(5) 0.0572(6) -0.0055(4) 0.0140(4) -0.0030(4)
O3 0.0237(4) 0.0345(5) 0.0359(5) -0.0016(4) 0.0104(3) 0.0010(3)
O4 0.0277(4) 0.0433(5) 0.0507(6) -0.0107(4) 0.0147(4) -0.0047(4)
O5 0.0688(8) 0.0734(9) 0.0839(9) 0.0043(7) 0.0335(7) 0.0294(7)
O6 0.0395(6) 0.0846(9) 0.0767(8) 0.0379(7) 0.0113(5) 0.0193(6)
N1 0.0208(4) 0.0260(5) 0.0214(5) 0.0015(4) 0.0026(3) -0.0011(4)
N2 0.0239(5) 0.0255(5) 0.0225(5) 0.0013(4) 0.0020(4) -0.0025(4)
N3 0.0207(4) 0.0303(5) 0.0188(4) 0.0027(4) 0.0024(3) 0.0009(4)
N4 0.0212(5) 0.0308(5) 0.0194(4) 0.0005(4) 0.0019(4) -0.0015(4)
C1 0.0250(6) 0.0290(6) 0.0303(6) 0.0061(5) 0.0003(5) -0.0012(5)
C2 0.0274(6) 0.0256(6) 0.0224(5) 0.0059(4) 0.0017(4) -0.0011(5)
C3 0.0355(6) 0.0300(6) 0.0259(6) 0.0032(5) 0.0018(5) 0.0009(5)
C4 0.0489(8) 0.0320(7) 0.0352(7) -0.0036(5) -0.0097(6) 0.0000(6)
C5 0.0366(7) 0.0361(7) 0.0552(9) -0.0009(6) -0.0184(6) -0.0042(6)
C6 0.0257(6) 0.0352(7) 0.0491(8) 0.0039(6) -0.0053(5) -0.0002(5)
C7 0.0234(5) 0.0273(6) 0.0272(6) 0.0034(5) 0.0037(4) 0.0008(4)
C8 0.0232(5) 0.0316(6) 0.0239(6) 0.0033(5) 0.0005(4) -0.0019(5)
C9 0.0244(5) 0.0307(6) 0.0226(5) -0.0005(5) 0.0023(4) -0.0025(5)
C10 0.0259(6) 0.0297(6) 0.0230(5) 0.0029(5) 0.0006(4) -0.0022(5)
C11 0.0255(6) 0.0301(6) 0.0214(5) -0.0002(4) 0.0030(4) -0.0035(5)
C12 0.0256(6) 0.0249(6) 0.0259(6) 0.0001(5) 0.0037(4) -0.0005(4)
C13 0.0277(6) 0.0285(6) 0.0196(5) 0.0017(4) 0.0048(4) -0.0033(5)
C14 0.0343(6) 0.0287(6) 0.0225(5) 0.0028(5) 0.0031(5) -0.0022(5)
C15 0.0417(7) 0.0325(6) 0.0238(6) 0.0013(5) 0.0002(5) -0.0102(5)
C16 0.0308(6) 0.0480(8) 0.0231(6) 0.0036(5) 0.0002(5) -0.0124(6)
C17 0.0278(6) 0.0450(7) 0.0263(6) 0.0019(5) 0.0048(5) 0.0013(5)
C18 0.0294(6) 0.0322(6) 0.0267(6) -0.0024(5) 0.0048(5) -0.0014(5)
C19 0.0256(6) 0.0302(6) 0.0290(6) 0.0030(5) 0.0007(5) -0.0101(5)
C20 0.0258(6) 0.0392(7) 0.0386(7) 0.0103(6) -0.0002(5) -0.0070(5)
C21 0.0306(7) 0.0568(9) 0.0432(8) 0.0224(7) -0.0082(6) -0.0154(6)
C22 0.0441(8) 0.0646(10) 0.0278(6) 0.0107(7) -0.0066(6) -0.0297(7)
C23 0.0507(8) 0.0482(8) 0.0290(7) -0.0064(6) 0.0067(6) -0.0258(7)
C24 0.0391(7) 0.0320(6) 0.0295(6) -0.0008(5) 0.0046(5) -0.0113(5)
C25 0.1098(17) 0.0517(10) 0.0651(12) -0.0034(9) -0.0070(11) -0.0062(11)
C26 0.0576(9) 0.0395(8) 0.0522(9) 0.0050(7) 0.0085(7) 0.0150(7)
C27 0.0552(9) 0.0510(9) 0.0459(8) 0.0056(7) 0.0077(7) 0.0006(7)
C31 0.0278(6) 0.0339(6) 0.0236(5) 0.0061(5) 0.0047(5) -0.0022(5)
C32 0.0305(6) 0.0293(6) 0.0210(5) 0.0071(4) 0.0058(4) -0.0003(5)
C33 0.0390(7) 0.0328(7) 0.0309(6) 0.0028(5) 0.0106(5) -0.0007(5)
C34 0.0525(8) 0.0378(7) 0.0309(7) -0.0041(6) 0.0090(6) -0.0077(6)
C35 0.0422(7) 0.0491(8) 0.0330(7) -0.0008(6) -0.0012(6) -0.0150(6)
C36 0.0293(6) 0.0446(7) 0.0333(6) 0.0031(6) 0.0038(5) -0.0048(5)
C37 0.0263(6) 0.0315(6) 0.0244(6) 0.0064(5) 0.0041(4) 0.0048(5)
C38 0.0219(5) 0.0396(7) 0.0187(5) 0.0021(5) 0.0008(4) 0.0014(5)
C39 0.0217(5) 0.0368(6) 0.0204(5) -0.0025(5) 0.0014(4) -0.0004(5)
C40 0.0224(5) 0.0326(6) 0.0189(5) 0.0019(4) 0.0008(4) 0.0001(5)
C41 0.0226(5) 0.0314(6) 0.0188(5) 0.0006(4) 0.0020(4) 0.0009(4)
C42 0.0310(6) 0.0291(6) 0.0263(6) -0.0015(5) 0.0081(5) -0.0006(5)
C43 0.0396(13) 0.0431(17) 0.0166(9) -0.006(3) 0.0081(15) -0.0175(13)
C44 0.051(2) 0.0367(18) 0.0200(7) 0.0020(11) -0.0002(17) -0.0109(15)
C45 0.065(2) 0.054(2) 0.0215(10) 0.0026(14) -0.0043(15) -0.0342(15)
C46 0.0377(19) 0.097(3) 0.0221(9) 0.010(2) -0.0004(12) -0.0307(18)
C47 0.0298(9) 0.076(3) 0.0243(8) 0.000(2) 0.0038(6) -0.008(2)
C49 0.0254(6) 0.0315(6) 0.0274(6) 0.0030(5) 0.0034(5) -0.0075(5)
C50 0.0250(6) 0.0404(7) 0.0257(6) 0.0014(5) 0.0024(5) -0.0050(5)
C51 0.0307(6) 0.0497(8) 0.0263(6) -0.0028(6) 0.0044(5) -0.0125(6)
C52 0.0430(7) 0.0521(8) 0.0249(6) 0.0082(6) -0.0035(5) -0.0191(6)
C53 0.0402(7) 0.0433(8) 0.0418(7) 0.0165(6) -0.0085(6) -0.0093(6)
C54 0.0324(6) 0.0331(7) 0.0396(7) 0.0068(5) 0.0020(5) -0.0048(5)
C55 0.0666(11) 0.0510(10) 0.0766(12) 0.0093(9) 0.0159(9) 0.0132(8)
C56 0.0412(8) 0.0538(9) 0.0496(8) 0.0248(7) 0.0054(6) 0.0157(7)
C57 0.0631(10) 0.0588(10) 0.0464(9) 0.0136(7) 0.0067(7) 0.0021(8)
C63 0.0396(13) 0.0431(17) 0.0166(9) -0.006(3) 0.0081(15) -0.0175(13)
C64 0.051(2) 0.0367(18) 0.0200(7) 0.0020(11) -0.0002(17) -0.0109(15)
C65 0.065(2) 0.054(2) 0.0215(10) 0.0026(14) -0.0043(15) -0.0342(15)
C66 0.0377(19) 0.097(3) 0.0221(9) 0.010(2) -0.0004(12) -0.0307(18)
C67 0.0298(9) 0.076(3) 0.0243(8) 0.000(2) 0.0038(6) -0.008(2)
C68 0.0256(7) 0.076(3) 0.0239(14) -0.007(3) 0.0051(7) -0.0057(14)
C74 0.0256(7) 0.076(3) 0.0239(14) -0.007(3) 0.0051(7) -0.0057(14)
B1 0.0238(6) 0.0323(7) 0.0334(7) 0.0053(6) 0.0034(5) 0.0009(5)
B2 0.0243(6) 0.0371(8) 0.0284(7) 0.0040(6) 0.0038(5) 0.0012(6)

loop_
_atom_type_symbol
_atom_type_description
_atom_type_scat_dispersion_real
_atom_type_scat_dispersion_imag
_atom_type_scat_source
C C 0.0181 0.0091 'International Tables Vol C Tables 4.2.6.8 and 6.1.1.4'
H H 0.0000 0.0000 'International Tables Vol C Tables 4.2.6.8 and 6.1.1.4'
B B 0.0090 0.0039 'International Tables Vol C Tables 4.2.6.8 and 6.1.1.4'
N N 0.0311 0.0180 'International Tables Vol C Tables 4.2.6.8 and 6.1.1.4'
O O 0.0492 0.0322 'International Tables Vol C Tables 4.2.6.8 and 6.1.1.4'

loop_
_geom_angle_atom_site_label_1
_geom_angle_atom_site_label_2
_geom_angle_atom_site_label_3
_geom_angle
B1 O1 H1 109.5
B1 O2 H2 109.5
B2 O3 H3 109.5
B2 O4 H4 109.5
C8 N1 C7 110.08(9)
C11 N1 C7 111.09(9)
C11 N1 C8 108.91(8)
C9 N2 C12 111.30(9)
C10 N2 C9 107.44(8)
C10 N2 C12 112.27(9)
C38 N3 C37 109.92(8)
C41 N3 C37 110.32(9)
C41 N3 C38 109.15(8)
C39 N4 C42 110.54(9)
C40 N4 C39 107.26(8)
C40 N4 C42 113.22(9)
C2 C1 B1 125.64(10)
C6 C1 C2 117.07(11)
C6 C1 B1 117.29(11)
C1 C2 C7 123.09(10)
C3 C2 C1 119.88(11)
C3 C2 C7 116.87(10)
C2 C3 H3A 119.2
C4 C3 C2 121.54(12)
C4 C3 H3A 119.2
C3 C4 H4A 120.4
C5 C4 C3 119.20(12)
C5 C4 H4A 120.4
C4 C5 H5 120.0
C4 C5 C6 120.02(12)
C6 C5 H5 120.0
C1 C6 H6 118.9
C5 C6 C1 122.24(12)
C5 C6 H6 118.9
N1 C7 C2 114.52(9)
N1 C7 H7A 108.6
N1 C7 H7B 108.6
C2 C7 H7A 108.6
C2 C7 H7B 108.6
H7A C7 H7B 107.6
N1 C8 H8A 109.4
N1 C8 H8B 109.4
N1 C8 C9 111.04(9)
H8A C8 H8B 108.0
C9 C8 H8A 109.4
C9 C8 H8B 109.4
N2 C9 C8 110.00(9)
N2 C9 H9A 109.7
N2 C9 H9B 109.7
C8 C9 H9A 109.7
C8 C9 H9B 109.7
H9A C9 H9B 108.2
N2 C10 H10A 109.5
N2 C10 H10B 109.5
N2 C10 C11 110.53(9)
H10A C10 H10B 108.1
C11 C10 H10A 109.5
C11 C10 H10B 109.5
N1 C11 C10 110.22(9)
N1 C11 H11A 109.6
N1 C11 H11B 109.6
C10 C11 H11A 109.6
C10 C11 H11B 109.6
H11A C11 H11B 108.1
N2 C12 H12 108.3
N2 C12 C13 111.14(9)
N2 C12 C19 110.36(9)
C13 C12 H12 108.3
C13 C12 C19 110.31(9)
C19 C12 H12 108.3
C14 C13 C12 119.22(10)
C14 C13 C18 118.81(11)
C18 C13 C12 121.93(10)
C13 C14 H14 119.7
C15 C14 C13 120.59(12)
C15 C14 H14 119.7
C14 C15 H15 119.9
C16 C15 C14 120.18(12)
C16 C15 H15 119.9
C15 C16 H16 120.1
C15 C16 C17 119.73(11)
C17 C16 H16 120.1
C16 C17 H17 119.9
C16 C17 C18 120.20(12)
C18 C17 H17 119.9
C13 C18 H18 119.8
C17 C18 C13 120.47(11)
C17 C18 H18 119.8
C20 C19 C12 120.36(11)
C20 C19 C24 118.72(11)
C24 C19 C12 120.90(11)
C19 C20 H20 119.7
C19 C20 C21 120.60(13)
C21 C20 H20 119.7
C20 C21 H21 119.9
C22 C21 C20 120.20(14)
C22 C21 H21 119.9
C21 C22 H22 120.1
C21 C22 C23 119.72(12)
C23 C22 H22 120.1
C22 C23 H23 119.9
C22 C23 C24 120.29(14)
C24 C23 H23 119.9
C19 C24 H24 119.8
C23 C24 C19 120.45(13)
C23 C24 H24 119.8
H25A C25 H25B 109.5
H25A C25 H25C 109.5
H25B C25 H25C 109.5
C26 C25 H25A 109.5
C26 C25 H25B 109.5
C26 C25 H25C 109.5
O5 C26 C25 122.52(17)
O5 C26 C27 120.72(16)
C27 C26 C25 116.75(15)
C26 C27 H27A 109.5
C26 C27 H27B 109.5
C26 C27 H27C 109.5
H27A C27 H27B 109.5
H27A C27 H27C 109.5
H27B C27 H27C 109.5
C32 C31 B2 125.28(11)
C36 C31 C32 117.29(11)
C36 C31 B2 117.40(11)
C31 C32 C37 121.99(11)
C33 C32 C31 119.90(11)
C33 C32 C37 118.09(11)
C32 C33 H33 119.3
C34 C33 C32 121.45(12)
C34 C33 H33 119.3
C33 C34 H34 120.3
C33 C34 C35 119.46(13)
C35 C34 H34 120.3
C34 C35 H35 120.2
C34 C35 C36 119.69(12)
C36 C35 H35 120.2
C31 C36 H36 118.9
C35 C36 C31 122.15(12)
C35 C36 H36 118.9
N3 C37 C32 112.69(9)
N3 C37 H37A 109.1
N3 C37 H37B 109.1
C32 C37 H37A 109.1
C32 C37 H37B 109.1
H37A C37 H37B 107.8
N3 C38 H38A 109.5
N3 C38 H38B 109.5
N3 C38 C39 110.93(9)
H38A C38 H38B 108.0
C39 C38 H38A 109.5
C39 C38 H38B 109.5
N4 C39 C38 110.32(9)
N4 C39 H39A 109.6
N4 C39 H39B 109.6
C38 C39 H39A 109.6
C38 C39 H39B 109.6
H39A C39 H39B 108.1
N4 C40 H40A 109.8
N4 C40 H40B 109.8
N4 C40 C41 109.43(9)
H40A C40 H40B 108.2
C41 C40 H40A 109.8
C41 C40 H40B 109.8
N3 C41 C40 110.68(9)
N3 C41 H41A 109.5
N3 C41 H41B 109.5
C40 C41 H41A 109.5
C40 C41 H41B 109.5
H41A C41 H41B 108.1
N4 C42 H42 106.5
N4 C42 H42A 109.8
N4 C42 C43 106.7(5)
N4 C42 C49 110.04(9)
N4 C42 C63 113.8(6)
C43 C42 H42 116.3
C43 C42 H42A 109.8
C49 C42 H42 106.5
C49 C42 H42A 109.8
C49 C42 C43 110.6(8)
C63 C42 H42 106.5
C63 C42 H42A 100.1
C63 C42 C49 112.8(8)
C44 C43 C42 121.7(4)
C68 C43 C42 123.5(3)
C68 C43 C44 114.8(5)
C43 C44 H44 118.4
C45 C44 C43 123.2(3)
C45 C44 H44 118.4
C44 C45 H45 120.1
C46 C45 C44 119.9(3)
C46 C45 H45 120.1
C45 C46 H46 120.5
C45 C46 C47 119.1(3)
C47 C46 H46 120.5
C46 C47 H47 120.5
C46 C47 C68 119.0(4)
C68 C47 H47 120.5
C50 C49 C42 121.36(11)
C54 C49 C42 119.84(11)
C54 C49 C50 118.66(11)
C49 C50 H50 119.8
C51 C50 C49 120.50(12)
C51 C50 H50 119.8
C50 C51 H51 119.9
C52 C51 C50 120.26(13)
C52 C51 H51 119.9
C51 C52 H52 120.2
C53 C52 C51 119.66(12)
C53 C52 H52 120.2
C52 C53 H53 119.9
C52 C53 C54 120.17(13)
C54 C53 H53 119.9
C49 C54 H54 119.6
C53 C54 C49 120.75(13)
C53 C54 H54 119.6
H55A C55 H55B 109.5
H55A C55 H55C 109.5
H55B C55 H55C 109.5
C56 C55 H55A 109.5
C56 C55 H55B 109.5
C56 C55 H55C 109.5
O6 C56 C55 121.38(16)
O6 C56 C57 122.03(17)
C55 C56 C57 116.59(14)
C56 C57 H57A 109.5
C56 C57 H57B 109.5
C56 C57 H57C 109.5
H57A C57 H57B 109.5
H57A C57 H57C 109.5
H57B C57 H57C 109.5
C64 C63 C42 116.8(4)
C74 C63 C42 119.6(3)
C74 C63 C64 123.5(5)
C63 C64 H64 120.8
C65 C64 C63 118.5(3)
C65 C64 H64 120.8
C64 C65 H65 120.4
C64 C65 C66 119.1(3)
C66 C65 H65 120.4
C65 C66 H66 119.3
C67 C66 C65 121.4(3)
C67 C66 H66 119.3
C66 C67 H67 119.7
C66 C67 C74 120.7(4)
C74 C67 H67 119.7
C43 C68 C47 124.0(5)
C43 C68 H68 118.0
C47 C68 H68 118.0
C63 C74 C67 116.9(6)
C63 C74 H74 121.6
C67 C74 H74 121.6
O1 B1 O2 119.81(12)
O1 B1 C1 123.25(11)
O2 B1 C1 116.92(11)
O3 B2 C31 122.92(10)
O4 B2 O3 120.19(12)
O4 B2 C31 116.86(11)

loop_
_geom_bond_atom_site_label_1
_geom_bond_atom_site_label_2
_geom_bond_distance
O1 H1 0.8400
O1 B1 1.3561(16)
O2 H2 0.8400
O2 B1 1.3620(16)
O3 H3 0.8400
O3 B2 1.3620(17)
O4 H4 0.8400
O4 B2 1.3599(16)
O5 C26 1.216(2)
O6 C56 1.2153(18)
N1 C7 1.4759(14)
N1 C8 1.4747(14)
N1 C11 1.4709(14)
N2 C9 1.4659(14)
N2 C10 1.4651(14)
N2 C12 1.4764(14)
N3 C37 1.4776(15)
N3 C38 1.4736(14)
N3 C41 1.4710(13)
N4 C39 1.4661(13)
N4 C40 1.4626(14)
N4 C42 1.4739(15)
C1 C2 1.4151(16)
C1 C6 1.4010(17)
C1 B1 1.5852(19)
C2 C3 1.3910(17)
C2 C7 1.5155(16)
C3 H3A 0.9500
C3 C4 1.3832(18)
C4 H4A 0.9500
C4 C5 1.380(2)
C5 H5 0.9500
C5 C6 1.382(2)
C6 H6 0.9500
C7 H7A 0.9900
C7 H7B 0.9900
C8 H8A 0.9900
C8 H8B 0.9900
C8 C9 1.5139(16)
C9 H9A 0.9900
C9 H9B 0.9900
C10 H10A 0.9900
C10 H10B 0.9900
C10 C11 1.5118(16)
C11 H11A 0.9900
C11 H11B 0.9900
C12 H12 1.0000
C12 C13 1.5230(16)
C12 C19 1.5254(16)
C13 C14 1.3915(17)
C13 C18 1.3941(17)
C14 H14 0.9500
C14 C15 1.3897(17)
C15 H15 0.9500
C15 C16 1.3818(19)
C16 H16 0.9500
C16 C17 1.3873(19)
C17 H17 0.9500
C17 C18 1.3877(17)
C18 H18 0.9500
C19 C20 1.3894(18)
C19 C24 1.3938(18)
C20 H20 0.9500
C20 C21 1.3936(19)
C21 H21 0.9500
C21 C22 1.377(2)
C22 H22 0.9500
C22 C23 1.386(2)
C23 H23 0.9500
C23 C24 1.3884(18)
C24 H24 0.9500
C25 H25A 0.9800
C25 H25B 0.9800
C25 H25C 0.9800
C25 C26 1.491(3)
C26 C27 1.484(2)
C27 H27A 0.9800
C27 H27B 0.9800
C27 H27C 0.9800
C31 C32 1.4112(16)
C31 C36 1.4004(17)
C31 B2 1.5801(19)
C32 C33 1.3904(17)
C32 C37 1.5130(16)
C33 H33 0.9500
C33 C34 1.3810(19)
C34 H34 0.9500
C34 C35 1.382(2)
C35 H35 0.9500
C35 C36 1.385(2)
C36 H36 0.9500
C37 H37A 0.9900
C37 H37B 0.9900
C38 H38A 0.9900
C38 H38B 0.9900
C38 C39 1.5122(17)
C39 H39A 0.9900
C39 H39B 0.9900
C40 H40A 0.9900
C40 H40B 0.9900
C40 C41 1.5086(16)
C41 H41A 0.9900
C41 H41B 0.9900
C42 H42 1.0000
C42 H42A 1.0000
C42 C43 1.555(5)
C42 C49 1.5250(16)
C42 C63 1.498(5)
C43 C44 1.3948(16)
C43 C68 1.3931(16)
C44 H44 0.9500
C44 C45 1.3916(16)
C45 H45 0.9500
C45 C46 1.3907(16)
C46 H46 0.9500
C46 C47 1.3925(17)
C47 H47 0.9500
C47 C68 1.3941(16)
C49 C50 1.3921(17)
C49 C54 1.3905(18)
C50 H50 0.9500
C50 C51 1.3906(17)
C51 H51 0.9500
C51 C52 1.384(2)
C52 H52 0.9500
C52 C53 1.382(2)
C53 H53 0.9500
C53 C54 1.3894(19)
C54 H54 0.9500
C55 H55A 0.9800
C55 H55B 0.9800
C55 H55C 0.9800
C55 C56 1.478(3)
C56 C57 1.493(2)
C57 H57A 0.9800
C57 H57B 0.9800
C57 H57C 0.9800
C63 C64 1.3926(17)
C63 C74 1.3913(16)
C64 H64 0.9500
C64 C65 1.3907(17)
C65 H65 0.9500
C65 C66 1.3909(17)
C66 H66 0.9500
C66 C67 1.3899(17)
C67 H67 0.9500
C67 C74 1.3932(16)
C68 H68 0.9500
C74 H74 0.9500

loop_
_geom_torsion_atom_site_label_1
_geom_torsion_atom_site_label_2
_geom_torsion_atom_site_label_3
_geom_torsion_atom_site_label_4
_geom_torsion
N1 C8 C9 N2 59.83(12)
N2 C10 C11 N1 -60.82(12)
N2 C12 C13 C14 145.83(10)
N2 C12 C13 C18 -36.53(14)
N2 C12 C19 C20 -127.69(11)
N2 C12 C19 C24 50.65(14)
N3 C38 C39 N4 -58.93(11)
N4 C40 C41 N3 61.76(11)
N4 C42 C43 C44 -145.9(13)
N4 C42 C43 C68 34.1(12)
N4 C42 C49 C50 -61.99(14)
N4 C42 C49 C54 113.54(12)
N4 C42 C63 C64 -137.5(11)
N4 C42 C63 C74 46.5(13)
C1 C2 C3 C4 2.01(17)
C1 C2 C7 N1 61.60(14)
C2 C1 C6 C5 1.03(19)
C2 C1 B1 O1 -18.68(19)
C2 C1 B1 O2 162.91(11)
C2 C3 C4 C5 0.19(19)
C3 C2 C7 N1 -122.97(11)
C3 C4 C5 C6 -1.7(2)
C4 C5 C6 C1 1.1(2)
C6 C1 C2 C3 -2.55(16)
C6 C1 C2 C7 172.75(11)
C6 C1 B1 O1 160.44(12)
C6 C1 B1 O2 -17.96(17)
C7 N1 C8 C9 -178.80(9)
C7 N1 C11 C10 178.23(9)
C7 C2 C3 C4 -173.58(11)
C8 N1 C7 C2 -176.32(9)
C8 N1 C11 C10 56.83(11)
C9 N2 C10 C11 61.57(11)
C9 N2 C12 C13 -63.81(11)
C9 N2 C12 C19 173.48(9)
C10 N2 C9 C8 -60.68(11)
C10 N2 C12 C13 175.71(9)
C10 N2 C12 C19 53.01(12)
C11 N1 C7 C2 62.97(12)
C11 N1 C8 C9 -56.79(12)
C12 N2 C9 C8 176.04(9)
C12 N2 C10 C11 -175.74(9)
C12 C13 C14 C15 176.22(10)
C12 C13 C18 C17 -176.92(10)
C12 C19 C20 C21 177.25(11)
C12 C19 C24 C23 -176.79(11)
C13 C12 C19 C20 109.12(12)
C13 C12 C19 C24 -72.54(13)
C13 C14 C15 C16 0.92(17)
C14 C13 C18 C17 0.74(17)
C14 C15 C16 C17 0.45(17)
C15 C16 C17 C18 -1.21(17)
C16 C17 C18 C13 0.61(17)
C18 C13 C14 C15 -1.50(16)
C19 C12 C13 C14 -91.44(12)
C19 C12 C13 C18 86.21(13)
C19 C20 C21 C22 -0.07(19)
C20 C19 C24 C23 1.58(17)
C20 C21 C22 C23 0.83(19)
C21 C22 C23 C24 -0.38(19)
C22 C23 C24 C19 -0.84(18)
C24 C19 C20 C21 -1.13(17)
C31 C32 C33 C34 -0.89(18)
C31 C32 C37 N3 -66.45(13)
C32 C31 C36 C35 -1.61(18)
C32 C31 B2 O3 25.39(18)
C32 C31 B2 O4 -156.91(11)
C32 C33 C34 C35 -0.91(19)
C33 C32 C37 N3 114.69(11)
C33 C34 C35 C36 1.4(2)
C34 C35 C36 C31 -0.1(2)
C36 C31 C32 C33 2.09(16)
C36 C31 C32 C37 -176.75(10)
C36 C31 B2 O3 -152.67(12)
C36 C31 B2 O4 25.02(16)
C37 N3 C38 C39 176.34(9)
C37 N3 C41 C40 -177.61(9)
C37 C32 C33 C34 178.00(11)
C38 N3 C37 C32 178.13(9)
C38 N3 C41 C40 -56.73(11)
C39 N4 C40 C41 -62.77(11)
C39 N4 C42 C43 72.3(7)
C39 N4 C42 C49 -167.68(9)
C39 N4 C42 C63 64.6(7)
C40 N4 C39 C38 61.61(11)
C40 N4 C42 C43 -167.3(7)
C40 N4 C42 C49 -47.31(12)
C40 N4 C42 C63 -175.1(7)
C41 N3 C37 C32 -61.45(11)
C41 N3 C38 C39 55.21(11)
C42 N4 C39 C38 -174.51(9)
C42 N4 C40 C41 175.01(9)
C42 C43 C44 C45 -175.6(9)
C42 C43 C68 C47 176.3(16)
C42 C49 C50 C51 174.82(11)
C42 C49 C54 C53 -174.77(11)
C42 C63 C64 C65 -176.6(9)
C42 C63 C74 C67 175.6(16)
C43 C42 C49 C50 55.6(2)
C43 C42 C49 C54 -128.9(2)
C43 C42 C63 C64 176(10)
C43 C42 C63 C74 0(8)
C43 C44 C45 C46 -2.0(12)
C44 C43 C68 C47 -3.7(12)
C44 C45 C46 C47 -1.4(6)
C45 C46 C47 C68 2.0(9)
C46 C47 C68 C43 0.6(10)
C49 C42 C43 C44 94.4(14)
C49 C42 C43 C68 -85.5(11)
C49 C42 C63 C64 96.2(14)
C49 C42 C63 C74 -79.8(11)
C49 C50 C51 C52 0.23(18)
C50 C49 C54 C53 0.88(18)
C50 C51 C52 C53 0.21(19)
C51 C52 C53 C54 -0.09(19)
C52 C53 C54 C49 -0.46(19)
C54 C49 C50 C51 -0.76(17)
C63 C42 C43 C44 -10(7)
C63 C42 C43 C68 170(10)
C63 C42 C49 C50 66.3(2)
C63 C42 C49 C54 -118.1(2)
C63 C64 C65 C66 1.5(12)
C64 C63 C74 C67 -0.2(13)
C64 C65 C66 C67 -1.4(7)
C65 C66 C67 C74 0.4(9)
C66 C67 C74 C63 0.4(9)
C68 C43 C44 C45 4.4(15)
C74 C63 C64 C65 -0.8(17)
B1 C1 C2 C3 176.58(11)
B1 C1 C2 C7 -8.12(18)
B1 C1 C6 C5 -178.17(12)
B2 C31 C32 C33 -175.97(11)
B2 C31 C32 C37 5.18(17)
B2 C31 C36 C35 176.61(12)
